data_4034194
loop_
_publ_author_name
'Bandaru, Siva Sankar Murthy'
'Bhilare, Shatrughn'
'Cardozo, Jesvita'
'Chrysochos, Nicolas'
'Schulzke, Carola'
'Sanghvi, Yogesh S.'
'Gunturu, Krishna Chaitanya'
'Kapdi, Anant R.'

_publ_section_title
;
 Pd/PTABS: Low-Temperature Thioetherification of Chloro(hetero)arenes.
;
_journal_issue 14
_journal_name_full 'The Journal of organic chemistry'
_journal_page_first 8921
_journal_page_last 8940
_journal_paper_doi 10.1021/acs.joc.9b00840
_journal_volume 84
_journal_year 2019
_chemical_formula_moiety 'C14 H10 N2 S'
_chemical_formula_sum 'C14 H10 N2 S'
_chemical_formula_weight 238.30
_space_group_crystal_system orthorhombic
_space_group_IT_number 33
_space_group_name_Hall 'P 2c -2n'
_space_group_name_H-M_alt 'P n a 21'
_atom_sites_solution_hydrogens difmap
_audit_creation_method SHELXL-2018/3
_cell_angle_alpha 90
_cell_angle_beta 90
_cell_angle_gamma 90
_cell_formula_units_Z 4
_cell_length_a 16.601(3)
_cell_length_b 12.379(3)
_cell_length_c 5.5695(11)
_cell_measurement_reflns_used 13277
_cell_measurement_temperature 170(2)
_cell_measurement_theta_max 54.46
_cell_measurement_theta_min 2.29
_cell_volume 1144.6(4)
_computing_cell_refinement 'X-Area by STOE & Cie GmbH 2010'
_computing_data_collection 'X-Area by STOE & Cie GmbH 2010'
_computing_data_reduction 'X-Area by STOE & Cie GmbH 2010'
_computing_molecular_graphics 'XP Version 5.1 by Bruker AXS 1998'
_computing_publication_material 'CIFTAB (Sheldrick, 2015)'
_computing_structure_refinement 'SHELXL-2018/3 (Sheldrick, 2015)'
_computing_structure_solution 'SHELXT-2018 (Sheldrick, 2015)'
_diffrn_ambient_temperature 170(2)
_diffrn_detector_area_resol_mean 6.67
_diffrn_measured_fraction_theta_full 0.997
_diffrn_measured_fraction_theta_max 0.998
_diffrn_measurement_device_type 'STOE IPDS2T'
_diffrn_measurement_method \w
_diffrn_radiation_type MoK\a
_diffrn_radiation_wavelength 0.71073
_diffrn_reflns_av_R_equivalents 0.0512
_diffrn_reflns_av_unetI/netI 0.0343
_diffrn_reflns_Laue_measured_fraction_full 0.997
_diffrn_reflns_Laue_measured_fraction_max 0.998
_diffrn_reflns_limit_h_max 22
_diffrn_reflns_limit_h_min -19
_diffrn_reflns_limit_k_max 17
_diffrn_reflns_limit_k_min -17
_diffrn_reflns_limit_l_max 7
_diffrn_reflns_limit_l_min -7
_diffrn_reflns_number 12817
_diffrn_reflns_point_group_measured_fraction_full 0.994
_diffrn_reflns_point_group_measured_fraction_max 0.988
_diffrn_reflns_theta_full 25.242
_diffrn_reflns_theta_max 29.461
_diffrn_reflns_theta_min 3.513
_diffrn_source 'fine-focus sealed tube'
_exptl_absorpt_coefficient_mu 0.258
_exptl_absorpt_correction_type none
_exptl_crystal_colour colourless
_exptl_crystal_density_diffrn 1.383
_exptl_crystal_description stick
_exptl_crystal_F_000 496
_exptl_crystal_size_max 0.289
_exptl_crystal_size_mid 0.089
_exptl_crystal_size_min 0.069
_refine_diff_density_max 0.217
_refine_diff_density_min -0.380
_refine_diff_density_rms 0.060
_refine_ls_abs_structure_details
;
 Flack x determined using 915 quotients [(I+)-(I-)]/[(I+)+(I-)]
 (Parsons, Flack and Wagner, Acta Cryst. B69 (2013) 249-259).
;
_refine_ls_abs_structure_Flack 0.00(4)
_refine_ls_extinction_method none
_refine_ls_goodness_of_fit_ref 1.094
_refine_ls_hydrogen_treatment refall
_refine_ls_matrix_type full
_refine_ls_number_parameters 194
_refine_ls_number_reflns 3138
_refine_ls_number_restraints 1
_refine_ls_restrained_S_all 1.093
_refine_ls_R_factor_all 0.0635
_refine_ls_R_factor_gt 0.0402
_refine_ls_shift/su_max 0.000
_refine_ls_shift/su_mean 0.000
_refine_ls_structure_factor_coef Fsqd
_refine_ls_weighting_details 'w=1/[\s^2^(Fo^2^)+(0.0356P)^2^+0.5171P] where P=(Fo^2^+2Fc^2^)/3'
_refine_ls_weighting_scheme calc
_refine_ls_wR_factor_gt 0.0848
_refine_ls_wR_factor_ref 0.1031
_reflns_Friedel_coverage 0.807
_reflns_Friedel_fraction_full 0.991
_reflns_Friedel_fraction_max 0.977
_reflns_number_gt 2465
_reflns_number_total 3138
_reflns_threshold_expression 'I > 2\s(I)'
_cod_data_source_file jo9b00840_si_001.cif
_cod_data_source_block SIV-01-359
_cod_original_cell_volume 1144.5(4)
_cod_database_code 4034194
_shelx_shelxl_version_number 2018/3
_shelx_space_group_comment
;
The symmetry employed for this shelxl refinement is uniquely defined
by the following loop, which should always be used as a source of
symmetry information in preference to the above space-group names.
They are only intended as comments.
;
_shelx_estimated_absorpt_t_min 0.929
_shelx_estimated_absorpt_t_max 0.982

loop_
_space_group_symop_operation_xyz
'x, y, z'
'-x, -y, z+1/2'
'x+1/2, -y+1/2, z'
'-x+1/2, y+1/2, z+1/2'

loop_
_atom_site_label
_atom_site_type_symbol
_atom_site_fract_x
_atom_site_fract_y
_atom_site_fract_z
_atom_site_U_iso_or_equiv
_atom_site_adp_type
_atom_site_occupancy
_atom_site_site_symmetry_order
_atom_site_calc_flag
S1 S 0.36431(5) 0.77696(6) 0.86517(19) 0.0387(2) Uani 1 1 d
N1 N 0.45551(16) 0.6836(2) 0.5235(5) 0.0299(6) Uani 1 1 d
N2 N 0.52895(17) 0.8842(2) 0.4150(5) 0.0368(7) Uani 1 1 d
C1 C 0.4379(2) 0.7723(3) 0.6356(6) 0.0324(7) Uani 1 1 d
C2 C 0.4756(2) 0.8737(3) 0.5841(7) 0.0359(8) Uani 1 1 d
C3 C 0.5487(2) 0.7923(3) 0.2915(6) 0.0327(7) Uani 1 1 d
C4 C 0.51289(17) 0.6919(2) 0.3473(7) 0.0291(6) Uani 1 1 d
C5 C 0.6044(2) 0.7984(3) 0.1029(8) 0.0421(9) Uani 1 1 d
C6 C 0.6253(2) 0.7077(3) -0.0205(8) 0.0446(9) Uani 1 1 d
C7 C 0.5919(2) 0.6072(3) 0.0400(7) 0.0389(8) Uani 1 1 d
C8 C 0.5367(2) 0.5992(3) 0.2212(7) 0.0336(7) Uani 1 1 d
C9 C 0.31354(18) 0.6513(2) 0.8363(6) 0.0317(7) Uani 1 1 d
C10 C 0.2634(2) 0.6318(3) 0.6428(7) 0.0355(7) Uani 1 1 d
C11 C 0.2185(2) 0.5375(3) 0.6350(7) 0.0396(8) Uani 1 1 d
C12 C 0.2235(2) 0.4644(3) 0.8216(7) 0.0387(8) Uani 1 1 d
C13 C 0.2733(2) 0.4843(3) 1.0149(7) 0.0399(8) Uani 1 1 d
C14 C 0.3188(2) 0.5785(3) 1.0230(7) 0.0359(7) Uani 1 1 d
H2 H 0.460(2) 0.938(3) 0.678(7) 0.036(10) Uiso 1 1 d
H5 H 0.628(2) 0.871(4) 0.068(8) 0.054(12) Uiso 1 1 d
H6 H 0.663(3) 0.712(3) -0.165(10) 0.057(12) Uiso 1 1 d
H7 H 0.608(2) 0.535(3) -0.049(7) 0.053(12) Uiso 1 1 d
H8 H 0.514(2) 0.529(3) 0.265(7) 0.038(10) Uiso 1 1 d
H10 H 0.259(2) 0.688(3) 0.510(7) 0.043(10) Uiso 1 1 d
H11 H 0.181(2) 0.520(3) 0.495(8) 0.050(11) Uiso 1 1 d
H12 H 0.190(2) 0.391(3) 0.808(7) 0.051(12) Uiso 1 1 d
H13 H 0.354(2) 0.593(3) 1.166(7) 0.037(10) Uiso 1 1 d
H14 H 0.276(2) 0.425(4) 1.141(8) 0.053(12) Uiso 1 1 d

loop_
_atom_site_aniso_label
_atom_site_aniso_U_11
_atom_site_aniso_U_22
_atom_site_aniso_U_33
_atom_site_aniso_U_23
_atom_site_aniso_U_13
_atom_site_aniso_U_12
S1 0.0468(4) 0.0317(4) 0.0377(4) -0.0056(4) 0.0081(5) -0.0002(3)
N1 0.0333(14) 0.0249(12) 0.0314(13) -0.0007(11) 0.0019(11) 0.0004(11)
N2 0.0378(15) 0.0281(13) 0.0445(19) -0.0002(12) 0.0010(12) -0.0034(11)
C1 0.0355(16) 0.0283(15) 0.0336(16) 0.0016(14) -0.0018(13) 0.0023(14)
C2 0.0403(19) 0.0252(16) 0.042(2) -0.0026(14) 0.0001(15) 0.0006(13)
C3 0.0319(16) 0.0279(15) 0.0383(18) 0.0015(12) -0.0010(12) -0.0025(12)
C4 0.0259(13) 0.0282(13) 0.0333(15) 0.0019(15) -0.0006(14) -0.0002(10)
C5 0.042(2) 0.0354(18) 0.049(2) -0.0002(16) 0.0081(17) -0.0078(15)
C6 0.040(2) 0.046(2) 0.048(2) -0.0042(17) 0.0137(17) -0.0089(16)
C7 0.0330(17) 0.0382(18) 0.045(2) -0.0074(16) 0.0063(15) -0.0019(15)
C8 0.0324(17) 0.0273(16) 0.0411(18) -0.0025(14) 0.0025(14) -0.0024(14)
C9 0.0306(15) 0.0332(14) 0.0313(17) -0.0014(14) 0.0053(13) 0.0036(12)
C10 0.0409(18) 0.0366(18) 0.0290(15) 0.0001(14) 0.0008(14) 0.0051(15)
C11 0.0372(18) 0.048(2) 0.0338(17) -0.0067(16) -0.0021(15) 0.0022(16)
C12 0.0367(17) 0.0399(18) 0.039(2) -0.0062(15) 0.0039(14) -0.0023(14)
C13 0.043(2) 0.0402(19) 0.0365(18) 0.0032(15) 0.0005(16) -0.0014(16)
C14 0.0362(18) 0.0380(18) 0.0334(17) 0.0018(15) -0.0034(15) 0.0007(14)

loop_
_atom_type_symbol
_atom_type_description
_atom_type_scat_dispersion_real
_atom_type_scat_dispersion_imag
_atom_type_scat_source
C C 0.0033 0.0016 'International Tables Vol C Tables 4.2.6.8 and 6.1.1.4'
H H 0.0000 0.0000 'International Tables Vol C Tables 4.2.6.8 and 6.1.1.4'
N N 0.0061 0.0033 'International Tables Vol C Tables 4.2.6.8 and 6.1.1.4'
S S 0.1246 0.1234 'International Tables Vol C Tables 4.2.6.8 and 6.1.1.4'

loop_
_geom_angle_atom_site_label_1
_geom_angle_atom_site_label_2
_geom_angle_atom_site_label_3
_geom_angle
C1 S1 C9 103.51(15)
C1 N1 C4 116.0(3)
C2 N2 C3 116.3(3)
N1 C1 C2 123.2(3)
N1 C1 S1 122.1(3)
C2 C1 S1 114.7(3)
N2 C2 C1 122.1(3)
N2 C2 H2 119(2)
C1 C2 H2 119(2)
N2 C3 C5 119.3(3)
N2 C3 C4 121.4(3)
C5 C3 C4 119.3(3)
N1 C4 C8 119.6(3)
N1 C4 C3 121.0(3)
C8 C4 C3 119.4(3)
C6 C5 C3 120.1(3)
C6 C5 H5 123(2)
C3 C5 H5 117(2)
C5 C6 C7 120.6(4)
C5 C6 H6 121(2)
C7 C6 H6 119(2)
C8 C7 C6 120.5(3)
C8 C7 H7 117(2)
C6 C7 H7 122(2)
C7 C8 C4 119.9(3)
C7 C8 H8 121(2)
C4 C8 H8 120(2)
C14 C9 C10 120.8(3)
C14 C9 S1 118.3(3)
C10 C9 S1 120.6(3)
C9 C10 C11 119.7(3)
C9 C10 H10 119(2)
C11 C10 H10 121(2)
C12 C11 C10 119.7(3)
C12 C11 H11 118(2)
C10 C11 H11 122(2)
C11 C12 C13 120.5(3)
C11 C12 H12 118(2)
C13 C12 H12 121(2)
C12 C13 C14 120.0(3)
C12 C13 H14 116(2)
C14 C13 H14 124(2)
C9 C14 C13 119.3(3)
C9 C14 H13 121(2)
C13 C14 H13 120(2)

loop_
_geom_bond_atom_site_label_1
_geom_bond_atom_site_label_2
_geom_bond_distance
S1 C1 1.770(4)
S1 C9 1.777(3)
N1 C1 1.296(4)
N1 C4 1.371(4)
N2 C2 1.300(4)
N2 C3 1.370(4)
C1 C2 1.431(5)
C2 H2 0.98(4)
C3 C5 1.401(5)
C3 C4 1.412(4)
C4 C8 1.402(4)
C5 C6 1.361(5)
C5 H5 1.00(5)
C6 C7 1.403(5)
C6 H6 1.02(5)
C7 C8 1.366(5)
C7 H7 1.05(4)
C8 H8 0.98(4)
C9 C14 1.378(5)
C9 C10 1.383(5)
C10 C11 1.385(5)
C10 H10 1.01(4)
C11 C12 1.380(5)
C11 H11 1.02(4)
C12 C13 1.380(5)
C12 H12 1.07(4)
C13 C14 1.390(5)
C13 H14 1.02(4)
C14 H13 1.01(4)
